data_7159390
loop_
_publ_author_name
'Yavari, Issa'
'Mohsenzadeh, Ramin'
'Ravaghi, Parisa'
'Safaei, Maryam'

_publ_section_title
;
 Synthesis of pyrrolidin-2-ylidenes and pyrrol-2-ylidenes <i>via</i>
 1,3-dipolar cycloaddition of H-bond-assisted azomethine ylides to
 nitrostyrenes.
;
_journal_issue 25
_journal_name_full 'Organic &amp; biomolecular chemistry'
_journal_page_first 5265
_journal_page_last 5273
_journal_paper_doi 10.1039/d3ob00725a
_journal_volume 21
_journal_year 2023
_chemical_formula_moiety 'C25 H18 N2 O4, C2 H6 O S'
_chemical_formula_sum 'C27 H24 N2 O5 S'
_chemical_formula_weight 488.54
_space_group_crystal_system monoclinic
_space_group_IT_number 14
_space_group_name_Hall '-P 2yn'
_space_group_name_H-M_alt 'P 1 21/n 1'
_atom_sites_solution_hydrogens mixed
_audit_creation_date 2022-07-21
_audit_creation_method
;
Olex2 1.3
(compiled 2020.11.12 svn.r5f609507 for OlexSys, GUI svn.r6408)
;
_audit_update_record
;
2022-08-30 deposited with the CCDC.	2023-05-31 downloaded from the CCDC.
;
_cell_angle_alpha 90
_cell_angle_beta 96.34(3)
_cell_angle_gamma 90
_cell_formula_units_Z 4
_cell_length_a 14.636(3)
_cell_length_b 9.854(2)
_cell_length_c 16.905(3)
_cell_measurement_reflns_used 17054
_cell_measurement_temperature 290
_cell_measurement_theta_max 26.0
_cell_measurement_theta_min 1.7
_cell_volume 2423.2(8)
_computing_cell_refinement 'Automar software package (3.3a, 2015)'
_computing_data_collection 'MAR345 dtb Program (1.24-4, 2013)'
_computing_data_reduction 'Automar software package (3.3a, 2015)'
_computing_molecular_graphics 'DIAMOND (Brandenburg, 1999)'
_computing_publication_material 'PLATON (2018)'
_computing_structure_refinement 'SHELXL-2016/6 (Sheldrick, 2016)'
_computing_structure_solution 'SHELXT 2018/2 (Sheldrick, 2018)'
_diffrn_ambient_temperature 290.0
_diffrn_detector 'image-plate detector'
_diffrn_detector_area_resol_mean 0.81
_diffrn_detector_type MAR345-dtb
_diffrn_measured_fraction_theta_full 0.994
_diffrn_measured_fraction_theta_max 0.984
_diffrn_measurement_device 'one-circle diffractometer'
_diffrn_measurement_device_type 'Mar345 dtb'
_diffrn_measurement_method 'image-plate detector - phi oscillation'
_diffrn_radiation_monochromator mirrors
_diffrn_radiation_probe x-ray
_diffrn_radiation_type MoK\a
_diffrn_radiation_wavelength 0.71073
_diffrn_reflns_av_R_equivalents 0.0655
_diffrn_reflns_av_unetI/netI 0.0412
_diffrn_reflns_Laue_measured_fraction_full 0.994
_diffrn_reflns_Laue_measured_fraction_max 0.984
_diffrn_reflns_limit_h_max 17
_diffrn_reflns_limit_h_min -17
_diffrn_reflns_limit_k_max 12
_diffrn_reflns_limit_k_min -12
_diffrn_reflns_limit_l_max 20
_diffrn_reflns_limit_l_min -20
_diffrn_reflns_number 17051
_diffrn_reflns_point_group_measured_fraction_full 0.994
_diffrn_reflns_point_group_measured_fraction_max 0.984
_diffrn_reflns_theta_full 25.242
_diffrn_reflns_theta_max 25.955
_diffrn_reflns_theta_min 1.748
_diffrn_source 'fine-focus sealed tube'
_diffrn_source_target Mo
_exptl_absorpt_coefficient_mu 0.175
_exptl_absorpt_correction_T_max 1.22085
_exptl_absorpt_correction_T_min 0.79024
_exptl_absorpt_correction_type multi-scan
_exptl_absorpt_process_details 'R.H. Blessing, Acta Crystallogr., Sect A 1995, 51, 33-38'
_exptl_crystal_colour 'light yellow'
_exptl_crystal_colour_modifier light
_exptl_crystal_colour_primary yellow
_exptl_crystal_density_diffrn 1.339
_exptl_crystal_density_method 'not measured'
_exptl_crystal_description block
_exptl_crystal_F_000 1024
_exptl_crystal_size_max 0.2
_exptl_crystal_size_mid 0.15
_exptl_crystal_size_min 0.1
_refine_diff_density_max 0.258
_refine_diff_density_min -0.436
_refine_diff_density_rms 0.079
_refine_ls_extinction_method none
_refine_ls_goodness_of_fit_ref 1.160
_refine_ls_hydrogen_treatment mixed
_refine_ls_matrix_type full
_refine_ls_number_parameters 390
_refine_ls_number_reflns 4660
_refine_ls_number_restraints 0
_refine_ls_restrained_S_all 1.160
_refine_ls_R_factor_all 0.0627
_refine_ls_R_factor_gt 0.0591
_refine_ls_shift/su_max 0.001
_refine_ls_shift/su_mean 0.000
_refine_ls_structure_factor_coef Fsqd
_refine_ls_weighting_details 'w=1/[\s^2^(Fo^2^)+(0.0834P)^2^+0.5433P] where P=(Fo^2^+2Fc^2^)/3'
_refine_ls_weighting_scheme calc
_refine_ls_wR_factor_gt 0.1577
_refine_ls_wR_factor_ref 0.1609
_reflns_Friedel_coverage 0.000
_reflns_number_gt 4339
_reflns_number_total 4660
_reflns_threshold_expression 'I > 2\s(I)'
_cod_data_source_file d3ob00725a2.cif
_cod_data_source_block 2_pl
_cod_depositor_comments 'Adding full bibliography for 7159390.cif.'
_cod_database_code 7159390
_shelx_shelxl_version_number 2018/3
_shelx_space_group_comment
;
The symmetry employed for this shelxl refinement is uniquely defined
by the following loop, which should always be used as a source of
symmetry information in preference to the above space-group names.
They are only intended as comments.
;
_shelx_estimated_absorpt_t_max 0.983
_shelx_estimated_absorpt_t_min 0.966
_olex2_refinement_description
;
1. Fixed Uiso
 At 1.5 times of:
  All C(H,H,H) groups
2.a Idealised Me refined as rotating group:
 C1(H1A,H1B,H1C), C27(H27A,H27B,H27C)
;
_olex2_submission_special_instructions 'No special instructions were received'

loop_
_space_group_symop_operation_xyz
'x, y, z'
'-x+1/2, y+1/2, -z+1/2'
'-x, -y, -z'
'x-1/2, -y-1/2, z-1/2'

loop_
_atom_site_label
_atom_site_type_symbol
_atom_site_fract_x
_atom_site_fract_y
_atom_site_fract_z
_atom_site_U_iso_or_equiv
_atom_site_adp_type
_atom_site_occupancy
_atom_site_site_symmetry_order
_atom_site_calc_flag
_atom_site_refinement_flags_posn
_atom_site_refinement_flags_adp
_atom_site_refinement_flags_occupancy
_atom_site_disorder_assembly
_atom_site_disorder_group
O1 O -0.04351(10) 0.16434(17) 0.48216(10) 0.0632(4) Uani 1 1 d . . . . .
O4 O 0.20677(12) 0.2325(2) 0.67813(10) 0.0716(5) Uani 1 1 d . . . . .
O5 O 0.37373(12) 0.3256(2) 0.59452(12) 0.0798(5) Uani 1 1 d . . . . .
O3 O 0.30436(14) 0.18105(19) 0.51368(14) 0.0851(6) Uani 1 1 d . . . . .
N1 N 0.09949(13) 0.36648(19) 0.44416(10) 0.0522(4) Uani 1 1 d . . . . .
N2 N 0.30751(12) 0.2871(2) 0.54989(11) 0.0579(5) Uani 1 1 d . . . . .
C3 C 0.14678(13) 0.4851(2) 0.41665(11) 0.0471(4) Uani 1 1 d . . . . .
H3 H 0.1172(15) 0.570(2) 0.4341(13) 0.050(6) Uiso 1 1 d . . . . .
C2 C 0.13738(13) 0.3148(2) 0.51268(11) 0.0477(4) Uani 1 1 d . . . . .
C11 C 0.14608(14) 0.4899(2) 0.32702(11) 0.0475(4) Uani 1 1 d . . . . .
C26 C 0.22862(13) 0.3840(2) 0.53455(11) 0.0460(4) Uani 1 1 d . . . . .
H26 H 0.2281(16) 0.434(3) 0.5869(15) 0.060(6) Uiso 1 1 d . . . . .
C5 C 0.29503(14) 0.6030(2) 0.48444(11) 0.0479(4) Uani 1 1 d . . . . .
C4 C 0.24432(13) 0.4724(2) 0.46183(11) 0.0465(4) Uani 1 1 d . . . . .
H4 H 0.2781(17) 0.419(3) 0.4251(15) 0.063(7) Uiso 1 1 d . . . . .
C18 C 0.13293(15) 0.1979(2) 0.64277(12) 0.0539(5) Uani 1 1 d . . . . .
C20 C -0.01469(15) 0.1006(2) 0.62110(13) 0.0523(5) Uani 1 1 d . . . . .
C21 C 0.00695(14) 0.1628(2) 0.54457(12) 0.0504(5) Uani 1 1 d . . . . .
C6 C 0.38859(16) 0.6131(3) 0.47971(15) 0.0624(6) Uani 1 1 d . . . . .
H6 H 0.4157(17) 0.539(3) 0.4576(15) 0.062(7) Uiso 1 1 d . . . . .
C10 C 0.25085(17) 0.7136(2) 0.51401(14) 0.0584(5) Uani 1 1 d . . . . .
H10 H 0.189(2) 0.708(3) 0.5167(16) 0.071(7) Uiso 1 1 d . . . . .
C22 C -0.09422(18) 0.0359(2) 0.63925(17) 0.0630(6) Uani 1 1 d . . . . .
H22 H -0.1411(19) 0.020(3) 0.5987(17) 0.064(7) Uiso 1 1 d . . . . .
C13 C 0.1569(2) 0.3804(3) 0.20183(16) 0.0757(7) Uani 1 1 d . . . . .
H13 H 0.166(2) 0.296(4) 0.173(2) 0.096(10) Uiso 1 1 d . . . . .
C19 C 0.05826(15) 0.1240(2) 0.67904(13) 0.0546(5) Uani 1 1 d . . . . .
C25 C 0.0549(2) 0.0865(3) 0.75741(15) 0.0666(6) Uani 1 1 d . . . . .
H25 H 0.113(2) 0.109(3) 0.8000(19) 0.084(9) Uiso 1 1 d . . . . .
C17 C 0.09804(14) 0.2236(2) 0.56069(12) 0.0499(4) Uani 1 1 d . . . . .
C14 C 0.1461(2) 0.5035(3) 0.16356(15) 0.0730(7) Uani 1 1 d . . . . .
H14 H 0.148(2) 0.503(3) 0.109(2) 0.088(9) Uiso 1 1 d . . . . .
C12 C 0.15731(18) 0.3736(2) 0.28368(14) 0.0628(6) Uani 1 1 d . . . . .
H12 H 0.1645(18) 0.289(3) 0.3103(16) 0.067(7) Uiso 1 1 d . . . . .
C23 C -0.0976(2) -0.0011(3) 0.71861(18) 0.0720(7) Uani 1 1 d . . . . .
H23 H -0.149(2) -0.041(3) 0.7348(18) 0.080(8) Uiso 1 1 d . . . . .
C16 C 0.13623(18) 0.6123(2) 0.28793(14) 0.0612(6) Uani 1 1 d . . . . .
H16 H 0.1294(19) 0.692(3) 0.3168(17) 0.073(8) Uiso 1 1 d . . . . .
C24 C -0.0249(2) 0.0231(3) 0.77603(17) 0.0756(7) Uani 1 1 d . . . . .
H24 H -0.031(2) -0.008(3) 0.8284(19) 0.082(8) Uiso 1 1 d . . . . .
C8 C 0.3915(2) 0.8379(3) 0.53431(17) 0.0748(7) Uani 1 1 d . . . . .
H8 H 0.422(2) 0.921(3) 0.5516(18) 0.086(9) Uiso 1 1 d . . . . .
C15 C 0.1363(2) 0.6182(3) 0.20568(16) 0.0740(7) Uani 1 1 d . . . . .
H15 H 0.131(2) 0.704(4) 0.182(2) 0.102(11) Uiso 1 1 d . . . . .
C9 C 0.2988(2) 0.8300(3) 0.53839(16) 0.0698(6) Uani 1 1 d . . . . .
H9 H 0.267(2) 0.906(3) 0.561(2) 0.091(9) Uiso 1 1 d . . . . .
C7 C 0.43658(19) 0.7308(3) 0.50499(18) 0.0768(7) Uani 1 1 d . . . . .
H7 H 0.496(3) 0.736(4) 0.498(2) 0.103(11) Uiso 1 1 d . . . . .
S1 S 0.64459(4) 0.90121(6) 0.18510(3) 0.0585(2) Uani 1 1 d . . . . .
O2 O 0.57735(12) 0.95152(18) 0.11802(10) 0.0684(5) Uani 1 1 d . . . . .
C1 C 0.6118(2) 0.7334(3) 0.20433(17) 0.0841(9) Uani 1 1 d . . . . .
H1A H 0.548771 0.732344 0.215258 0.126 Uiso 1 1 calc R U . . .
H1B H 0.650169 0.698725 0.249504 0.126 Uiso 1 1 calc R U . . .
H1C H 0.618424 0.677828 0.158691 0.126 Uiso 1 1 calc R U . . .
C27 C 0.6134(2) 0.9785(3) 0.27318(16) 0.0838(8) Uani 1 1 d . . . . .
H27A H 0.625926 1.074087 0.271811 0.126 Uiso 1 1 calc R U . . .
H27B H 0.648451 0.938771 0.318714 0.126 Uiso 1 1 calc R U . . .
H27C H 0.549080 0.964510 0.276609 0.126 Uiso 1 1 calc R U . . .
H1 H 0.037(2) 0.356(3) 0.4290(18) 0.080(8) Uiso 1 1 d . . . . .

loop_
_atom_site_aniso_label
_atom_site_aniso_U_11
_atom_site_aniso_U_22
_atom_site_aniso_U_33
_atom_site_aniso_U_23
_atom_site_aniso_U_13
_atom_site_aniso_U_12
O1 0.0562(8) 0.0740(10) 0.0576(9) 0.0022(7) -0.0026(7) -0.0021(7)
O4 0.0621(10) 0.0960(13) 0.0539(9) 0.0123(8) -0.0059(7) -0.0100(8)
O5 0.0519(9) 0.1123(15) 0.0723(11) 0.0158(10) -0.0054(8) 0.0040(9)
O3 0.0849(13) 0.0642(11) 0.1077(15) -0.0059(10) 0.0180(11) 0.0194(9)
N1 0.0509(9) 0.0635(10) 0.0409(8) 0.0045(7) -0.0001(7) -0.0031(8)
N2 0.0519(10) 0.0661(11) 0.0561(10) 0.0109(9) 0.0082(8) 0.0066(8)
C3 0.0498(10) 0.0500(10) 0.0410(9) -0.0021(8) 0.0030(8) 0.0032(8)
C2 0.0488(10) 0.0531(10) 0.0412(9) -0.0028(8) 0.0047(8) 0.0031(8)
C11 0.0511(10) 0.0489(10) 0.0419(10) -0.0009(8) 0.0028(8) 0.0002(8)
C26 0.0443(10) 0.0517(10) 0.0421(9) 0.0003(8) 0.0054(7) 0.0035(8)
C5 0.0499(10) 0.0533(11) 0.0406(9) 0.0023(8) 0.0058(7) -0.0013(8)
C4 0.0484(10) 0.0508(10) 0.0406(9) -0.0010(8) 0.0055(8) 0.0047(8)
C18 0.0551(11) 0.0571(11) 0.0491(11) 0.0022(9) 0.0047(9) 0.0016(9)
C20 0.0582(12) 0.0459(10) 0.0544(11) -0.0008(8) 0.0131(9) 0.0048(8)
C21 0.0516(10) 0.0481(10) 0.0513(11) -0.0015(8) 0.0055(9) 0.0040(8)
C6 0.0552(12) 0.0742(15) 0.0592(13) -0.0048(11) 0.0127(10) -0.0009(11)
C10 0.0564(13) 0.0559(12) 0.0631(13) -0.0060(10) 0.0079(10) -0.0010(9)
C22 0.0613(13) 0.0534(12) 0.0767(16) 0.0002(11) 0.0178(12) -0.0017(10)
C13 0.098(2) 0.0774(17) 0.0518(13) -0.0164(12) 0.0100(12) -0.0005(14)
C19 0.0623(12) 0.0510(11) 0.0518(11) 0.0040(9) 0.0125(9) 0.0038(9)
C25 0.0804(16) 0.0678(14) 0.0535(12) 0.0076(11) 0.0152(11) 0.0034(12)
C17 0.0525(11) 0.0535(11) 0.0434(10) 0.0011(8) 0.0043(8) -0.0007(8)
C14 0.0851(17) 0.0931(19) 0.0412(11) 0.0043(12) 0.0083(11) -0.0010(14)
C12 0.0840(16) 0.0538(12) 0.0503(12) -0.0023(10) 0.0058(11) 0.0033(11)
C23 0.0785(17) 0.0573(13) 0.0861(18) 0.0068(12) 0.0356(15) 0.0021(12)
C16 0.0796(15) 0.0510(12) 0.0533(12) 0.0012(9) 0.0084(11) 0.0052(10)
C24 0.098(2) 0.0706(15) 0.0634(15) 0.0111(12) 0.0316(15) 0.0063(14)
C8 0.0821(18) 0.0710(16) 0.0710(16) -0.0010(13) 0.0063(13) -0.0218(14)
C15 0.0938(19) 0.0733(16) 0.0554(13) 0.0181(12) 0.0106(12) 0.0048(13)
C9 0.0793(16) 0.0588(14) 0.0704(15) -0.0078(11) 0.0046(12) -0.0045(12)
C7 0.0575(14) 0.095(2) 0.0788(17) -0.0019(15) 0.0125(13) -0.0204(13)
S1 0.0556(3) 0.0667(4) 0.0513(3) 0.0073(2) -0.0022(2) -0.0103(2)
O2 0.0690(10) 0.0761(10) 0.0564(9) 0.0170(8) -0.0099(7) -0.0111(8)
C1 0.104(2) 0.0726(16) 0.0677(15) 0.0165(13) -0.0249(15) -0.0213(14)
C27 0.096(2) 0.095(2) 0.0584(14) -0.0001(14) -0.0005(14) 0.0107(16)

loop_
_atom_type_symbol
_atom_type_description
_atom_type_scat_dispersion_real
_atom_type_scat_dispersion_imag
_atom_type_scat_source
C C 0.0033 0.0016 'International Tables Vol C Tables 4.2.6.8 and 6.1.1.4'
H H 0.0000 0.0000 'International Tables Vol C Tables 4.2.6.8 and 6.1.1.4'
N N 0.0061 0.0033 'International Tables Vol C Tables 4.2.6.8 and 6.1.1.4'
O O 0.0106 0.0060 'International Tables Vol C Tables 4.2.6.8 and 6.1.1.4'
S S 0.1246 0.1234 'International Tables Vol C Tables 4.2.6.8 and 6.1.1.4'

loop_
_geom_angle_atom_site_label_1
_geom_angle_atom_site_label_2
_geom_angle_atom_site_label_3
_geom_angle
_geom_angle_site_symmetry_1
_geom_angle_site_symmetry_3
_geom_angle_publ_flag
C3 N1 H1 119.3(18) . . ?
C2 N1 C3 114.68(17) . . ?
C2 N1 H1 120.1(19) . . ?
O5 N2 C26 116.9(2) . . ?
O3 N2 O5 124.4(2) . . ?
O3 N2 C26 118.52(19) . . ?
N1 C3 H3 109.7(12) . . ?
N1 C3 C11 113.11(16) . . ?
N1 C3 C4 102.84(15) . . ?
C11 C3 H3 108.3(13) . . ?
C11 C3 C4 113.57(16) . . ?
C4 C3 H3 109.1(13) . . ?
N1 C2 C26 108.23(18) . . ?
N1 C2 C17 126.99(19) . . ?
C17 C2 C26 124.50(17) . . ?
C12 C11 C3 121.16(18) . . ?
C16 C11 C3 119.80(18) . . ?
C16 C11 C12 119.0(2) . . ?
N2 C26 C2 113.46(17) . . ?
N2 C26 H26 103.9(14) . . ?
N2 C26 C4 108.51(15) . . ?
C2 C26 H26 110.1(14) . . ?
C2 C26 C4 105.40(16) . . ?
C4 C26 H26 115.7(14) . . ?
C6 C5 C4 120.48(19) . . ?
C6 C5 C10 117.9(2) . . ?
C10 C5 C4 121.59(19) . . ?
C3 C4 H4 103.3(14) . . ?
C26 C4 C3 103.18(15) . . ?
C26 C4 H4 109.5(15) . . ?
C5 C4 C3 117.13(16) . . ?
C5 C4 C26 112.97(16) . . ?
C5 C4 H4 110.1(15) . . ?
O4 C18 C19 125.4(2) . . ?
O4 C18 C17 128.2(2) . . ?
C17 C18 C19 106.33(18) . . ?
C22 C20 C21 129.8(2) . . ?
C19 C20 C21 108.84(18) . . ?
C19 C20 C22 121.2(2) . . ?
O1 C21 C20 126.0(2) . . ?
O1 C21 C17 127.6(2) . . ?
C17 C21 C20 106.42(17) . . ?
C5 C6 H6 116.0(16) . . ?
C5 C6 C7 120.6(2) . . ?
C7 C6 H6 123.4(16) . . ?
C5 C10 H10 118.4(17) . . ?
C9 C10 C5 121.1(2) . . ?
C9 C10 H10 120.5(17) . . ?
C20 C22 H22 118.9(17) . . ?
C20 C22 C23 116.8(3) . . ?
C23 C22 H22 124.3(17) . . ?
C14 C13 H13 122(2) . . ?
C14 C13 C12 120.0(2) . . ?
C12 C13 H13 118(2) . . ?
C20 C19 C18 109.33(18) . . ?
C25 C19 C18 128.8(2) . . ?
C25 C19 C20 121.8(2) . . ?
C19 C25 H25 118.5(16) . . ?
C19 C25 C24 117.2(3) . . ?
C24 C25 H25 124.3(16) . . ?
C2 C17 C18 123.53(19) . . ?
C2 C17 C21 126.15(18) . . ?
C18 C17 C21 109.00(18) . . ?
C13 C14 H14 116(2) . . ?
C15 C14 C13 120.2(2) . . ?
C15 C14 H14 123(2) . . ?
C11 C12 C13 120.2(2) . . ?
C11 C12 H12 119.5(16) . . ?
C13 C12 H12 120.3(16) . . ?
C22 C23 H23 121(2) . . ?
C24 C23 C22 121.6(2) . . ?
C24 C23 H23 117.1(19) . . ?
C11 C16 H16 120.0(17) . . ?
C11 C16 C15 120.4(2) . . ?
C15 C16 H16 119.6(17) . . ?
C25 C24 H24 121.4(18) . . ?
C23 C24 C25 121.3(2) . . ?
C23 C24 H24 117.2(18) . . ?
C9 C8 H8 117.5(19) . . ?
C7 C8 H8 122.8(19) . . ?
C7 C8 C9 119.7(3) . . ?
C14 C15 C16 120.2(2) . . ?
C14 C15 H15 122(2) . . ?
C16 C15 H15 117(2) . . ?
C10 C9 H9 120.4(19) . . ?
C8 C9 C10 120.3(3) . . ?
C8 C9 H9 119.2(19) . . ?
C6 C7 H7 118(2) . . ?
C8 C7 C6 120.4(3) . . ?
C8 C7 H7 122(2) . . ?
O2 S1 C1 106.25(12) . . ?
O2 S1 C27 106.49(13) . . ?
C1 S1 C27 98.47(16) . . ?
S1 C1 H1A 109.5 . . ?
S1 C1 H1B 109.5 . . ?
S1 C1 H1C 109.5 . . ?
H1A C1 H1B 109.5 . . ?
H1A C1 H1C 109.5 . . ?
H1B C1 H1C 109.5 . . ?
S1 C27 H27A 109.5 . . ?
S1 C27 H27B 109.5 . . ?
S1 C27 H27C 109.5 . . ?
H27A C27 H27B 109.5 . . ?
H27A C27 H27C 109.5 . . ?
H27B C27 H27C 109.5 . . ?

loop_
_geom_bond_atom_site_label_1
_geom_bond_atom_site_label_2
_geom_bond_distance
_geom_bond_site_symmetry_2
_geom_bond_publ_flag
O1 C21 1.219(3) . ?
O4 C18 1.224(3) . ?
O5 N2 1.221(3) . ?
O3 N2 1.209(3) . ?
N1 C3 1.460(3) . ?
N1 C2 1.329(3) . ?
N1 H1 0.92(3) . ?
N2 C26 1.499(3) . ?
C3 H3 1.00(2) . ?
C3 C11 1.515(3) . ?
C3 C4 1.548(3) . ?
C2 C26 1.509(3) . ?
C2 C17 1.379(3) . ?
C11 C12 1.379(3) . ?
C11 C16 1.375(3) . ?
C26 H26 1.01(3) . ?
C26 C4 1.544(3) . ?
C5 C4 1.513(3) . ?
C5 C6 1.384(3) . ?
C5 C10 1.389(3) . ?
C4 H4 0.98(3) . ?
C18 C19 1.500(3) . ?
C18 C17 1.447(3) . ?
C20 C21 1.496(3) . ?
C20 C22 1.391(3) . ?
C20 C19 1.386(3) . ?
C21 C17 1.460(3) . ?
C6 H6 0.93(3) . ?
C6 C7 1.399(4) . ?
C10 H10 0.91(3) . ?
C10 C9 1.383(3) . ?
C22 H22 0.93(3) . ?
C22 C23 1.396(4) . ?
C13 H13 0.98(3) . ?
C13 C14 1.376(4) . ?
C13 C12 1.385(3) . ?
C19 C25 1.382(3) . ?
C25 H25 1.08(3) . ?
C25 C24 1.391(4) . ?
C14 H14 0.93(3) . ?
C14 C15 1.352(4) . ?
C12 H12 0.95(3) . ?
C23 H23 0.91(3) . ?
C23 C24 1.380(4) . ?
C16 H16 0.94(3) . ?
C16 C15 1.392(3) . ?
C24 H24 0.95(3) . ?
C8 H8 0.96(3) . ?
C8 C9 1.369(4) . ?
C8 C7 1.366(4) . ?
C15 H15 0.94(4) . ?
C9 H9 0.98(3) . ?
C7 H7 0.89(4) . ?
S1 O2 1.5013(17) . ?
S1 C1 1.762(3) . ?
S1 C27 1.776(3) . ?
C1 H1A 0.9600 . ?
C1 H1B 0.9600 . ?
C1 H1C 0.9600 . ?
C27 H27A 0.9600 . ?
C27 H27B 0.9600 . ?
C27 H27C 0.9600 . ?

loop_
_geom_torsion_atom_site_label_1
_geom_torsion_atom_site_label_2
_geom_torsion_atom_site_label_3
_geom_torsion_atom_site_label_4
_geom_torsion
_geom_torsion_site_symmetry_1
_geom_torsion_site_symmetry_2
_geom_torsion_site_symmetry_3
_geom_torsion_site_symmetry_4
_geom_torsion_publ_flag
O1 C21 C17 C2 12.5(4) . . . . ?
O1 C21 C17 C18 179.6(2) . . . . ?
O4 C18 C19 C20 -179.4(2) . . . . ?
O4 C18 C19 C25 3.3(4) . . . . ?
O4 C18 C17 C2 -12.6(4) . . . . ?
O4 C18 C17 C21 179.8(2) . . . . ?
O5 N2 C26 C2 -153.54(18) . . . . ?
O5 N2 C26 C4 89.7(2) . . . . ?
O3 N2 C26 C2 31.4(3) . . . . ?
O3 N2 C26 C4 -85.4(2) . . . . ?
N1 C3 C11 C12 -39.2(3) . . . . ?
N1 C3 C11 C16 142.3(2) . . . . ?
N1 C3 C4 C26 -23.15(19) . . . . ?
N1 C3 C4 C5 -147.92(17) . . . . ?
N1 C2 C26 N2 -125.81(18) . . . . ?
N1 C2 C26 C4 -7.2(2) . . . . ?
N1 C2 C17 C18 -163.8(2) . . . . ?
N1 C2 C17 C21 1.6(3) . . . . ?
N2 C26 C4 C3 140.78(16) . . . . ?
N2 C26 C4 C5 -91.8(2) . . . . ?
C3 N1 C2 C26 -9.0(2) . . . . ?
C3 N1 C2 C17 165.1(2) . . . . ?
C3 C11 C12 C13 -179.7(2) . . . . ?
C3 C11 C16 C15 179.4(2) . . . . ?
C2 N1 C3 C11 143.95(18) . . . . ?
C2 N1 C3 C4 21.0(2) . . . . ?
C2 C26 C4 C3 18.93(19) . . . . ?
C2 C26 C4 C5 146.36(17) . . . . ?
C11 C3 C4 C26 -145.75(16) . . . . ?
C11 C3 C4 C5 89.5(2) . . . . ?
C11 C16 C15 C14 0.0(4) . . . . ?
C26 C2 C17 C18 9.4(3) . . . . ?
C26 C2 C17 C21 174.78(18) . . . . ?
C5 C6 C7 C8 -0.4(4) . . . . ?
C5 C10 C9 C8 -0.5(4) . . . . ?
C4 C3 C11 C12 77.5(3) . . . . ?
C4 C3 C11 C16 -100.9(2) . . . . ?
C4 C5 C6 C7 -176.2(2) . . . . ?
C4 C5 C10 C9 176.6(2) . . . . ?
C18 C19 C25 C24 177.3(2) . . . . ?
C20 C21 C17 C2 -165.8(2) . . . . ?
C20 C21 C17 C18 1.4(2) . . . . ?
C20 C22 C23 C24 -1.2(4) . . . . ?
C20 C19 C25 C24 0.3(4) . . . . ?
C21 C20 C22 C23 -174.1(2) . . . . ?
C21 C20 C19 C18 -2.2(2) . . . . ?
C21 C20 C19 C25 175.4(2) . . . . ?
C6 C5 C4 C3 -141.3(2) . . . . ?
C6 C5 C4 C26 99.0(2) . . . . ?
C6 C5 C10 C9 -0.4(3) . . . . ?
C10 C5 C4 C3 41.8(3) . . . . ?
C10 C5 C4 C26 -77.9(2) . . . . ?
C10 C5 C6 C7 0.8(3) . . . . ?
C22 C20 C21 O1 -1.7(4) . . . . ?
C22 C20 C21 C17 176.6(2) . . . . ?
C22 C20 C19 C18 -178.66(19) . . . . ?
C22 C20 C19 C25 -1.1(3) . . . . ?
C22 C23 C24 C25 0.5(4) . . . . ?
C13 C14 C15 C16 -0.7(5) . . . . ?
C19 C18 C17 C2 164.94(19) . . . . ?
C19 C18 C17 C21 -2.6(2) . . . . ?
C19 C20 C21 O1 -177.8(2) . . . . ?
C19 C20 C21 C17 0.5(2) . . . . ?
C19 C20 C22 C23 1.5(3) . . . . ?
C19 C25 C24 C23 0.0(4) . . . . ?
C17 C2 C26 N2 59.9(3) . . . . ?
C17 C2 C26 C4 178.51(19) . . . . ?
C17 C18 C19 C20 3.0(2) . . . . ?
C17 C18 C19 C25 -174.3(2) . . . . ?
C14 C13 C12 C11 0.6(4) . . . . ?
C12 C11 C16 C15 0.9(4) . . . . ?
C12 C13 C14 C15 0.4(5) . . . . ?
C16 C11 C12 C13 -1.2(4) . . . . ?
C9 C8 C7 C6 -0.5(4) . . . . ?
C7 C8 C9 C10 0.9(4) . . . . ?
